data_2101126
loop_
_publ_author_name
'Ferguson, George'
'Gallagher, John F.'
'Glidewell, Christopher'
'Zakaria, Choudhury M.'

_publ_section_title
;
 Structures of (ferrocenylmethyl)trimethylammonium iodide and
 hexa-<i>N</i>-methylferrocene-1,1'-diylbis(methylammonium iodide)
;
_journal_issue 2
_journal_name_full 'Acta Crystallographica Section B'
_journal_page_first 146
_journal_page_last 150
_journal_paper_doi 10.1107/S0108768193010985
_journal_volume 50
_journal_year 1994
_chemical_formula_moiety 'C18 H30 N2 Fe I2'
_chemical_formula_structural '[C18 H30 N2 Fe]2^+^  2[I]^-^'
_chemical_formula_sum 'C18 H30 Fe I2 N2'
_chemical_formula_weight 584.10
_chemical_name_common 'Hexamethylferrocenediylbis(methylammonium iodide)'
_chemical_name_systematic
;
 Hexa-N-methylferrocene-1,1'-diylbis(methylammonium iodide)
;
_space_group_IT_number 15
_symmetry_cell_setting monoclinic
_symmetry_space_group_name_Hall '-C 2yc'
_symmetry_space_group_name_H-M 'C 1 2/c 1'
_cell_angle_alpha 90
_cell_angle_beta 115.909(4)
_cell_angle_gamma 90
_cell_formula_units_Z 8
_cell_length_a 27.1457(12)
_cell_length_b 12.3446(6)
_cell_length_c 14.5295(10)
_cell_measurement_reflns_used 25
_cell_measurement_temperature 293
_cell_measurement_theta_max 27.3
_cell_measurement_theta_min 15.0
_cell_volume 4379.5(4)
_computing_cell_refinement 'Enraf Nonius CAD-4 software'
_computing_data_collection 'Enraf Nonius CAD-4 software'
_computing_data_reduction 'NRCVAX DATRD2'
_computing_molecular_graphics 'NRCVAX, ORTEPII and PLUTON'
_computing_publication_material 'NRCVAX TABLES'
_computing_structure_refinement 'NRCVAX LSTSQ'
_computing_structure_solution 'NRCVAX SOLVER'
_diffrn_ambient_temperature 293
_diffrn_measurement_device 'Nonius CAD-4'
_diffrn_measurement_method \w/2\q
_diffrn_radiation_monochromator graphite
_diffrn_radiation_source 'xray tube'
_diffrn_radiation_type MoK\a
_diffrn_radiation_wavelength 0.7093
_diffrn_reflns_av_R_equivalents 0.009
_diffrn_reflns_limit_h_max 36
_diffrn_reflns_limit_h_min -40
_diffrn_reflns_limit_k_max 18
_diffrn_reflns_limit_k_min 0
_diffrn_reflns_limit_l_max 21
_diffrn_reflns_limit_l_min 0
_diffrn_reflns_number 7840
_diffrn_reflns_theta_max 32.0
_diffrn_reflns_theta_min 1.5
_diffrn_standards_decay_% 'decay of 2.5% during data collection'
_diffrn_standards_interval_time 60
_diffrn_standards_number 3
_exptl_absorpt_coefficient_mu 3.48
_exptl_absorpt_correction_T_max 0.463
_exptl_absorpt_correction_T_min 0.380
_exptl_absorpt_correction_type empirical
_exptl_crystal_colour orange
_exptl_crystal_density_diffrn 1.772
_exptl_crystal_description block
_exptl_crystal_F_000 2264
_exptl_crystal_size_max 0.35
_exptl_crystal_size_mid 0.25
_exptl_crystal_size_min 0.25
_refine_diff_density_max 1.17
_refine_diff_density_min -1.20
_refine_ls_extinction_coef 90E2(5)
_refine_ls_extinction_method 'Larson (1970)'
_refine_ls_goodness_of_fit_obs 1.70
_refine_ls_hydrogen_treatment 'refU;  CH riding 0.95 \%A'
_refine_ls_matrix_type full
_refine_ls_number_parameters 241
_refine_ls_number_reflns 4482
_refine_ls_R_factor_all 0.070
_refine_ls_R_factor_obs 0.031
_refine_ls_shift/esd_max <0.001
_refine_ls_structure_factor_coef F
_refine_ls_weighting_details 'w = 1/[\s^2^(F)+0.0003F^2^]'
_refine_ls_weighting_scheme calc
_refine_ls_wR_factor_all 0.046
_refine_ls_wR_factor_obs 0.043
_reflns_number_observed 4482
_reflns_number_total 7589
_reflns_observed_criterion I~net~>3.0\s(I~net~)
_cod_data_source_file li1071.cif
_cod_data_source_block 2
_cod_depositor_comments
;
The following automatic conversions were performed:
'_symmetry_cell_setting' value 'Monoclinic' changed to 'monoclinic'
according to '/home/saulius/struct/CIF-dictionaries/cif_core.dic'
dictionary named 'cif_core.dic' version 2.4.1 from 2010-06-29.

Automatic conversion script
Id: cif_fix_enum 1527 2010-12-29 10:47:43Z saulius 

The following automatic conversions were performed:

'_atom_site_thermal_displace_type' tag value 'Uij' was replaced with
'Uani' value 24 times.

Automatic conversion script
Id: cif_fix_values 1646 2011-03-28 12:23:43Z adriana 

The following automatic conversions were performed:

'_symmetry_cell_setting' value 'Monoclinic' changed to 'monoclinic'
according to /home/saulius/struct/CIF-dictionaries/cif_core.dic
dictionary named 'cif_core.dic' version 2.4.1 from 2010-06-29.

Automatic conversion script
Id: cif_fix_values 1715 2011-07-08 13:25:40Z adriana 

The following automatic conversions were performed:

'_refine_ls_weighting_scheme' value '1/[\s^2^(F)+0.0003F^2^]' was
changed to 'calc'. New tag '_refine_ls_weighting_details' was
created. The value of the new tag was set to 'w =
1/[\s^2^(F)+0.0003F^2^]'.

Automatic conversion script
Id: cif_fix_values 3143 2015-03-26 13:38:13Z robertas 
;
_cod_original_sg_symbol_H-M 'C 2/c'
_cod_original_formula_sum 'C18 H30 N2 Fe I2'
_cod_database_code 2101126

loop_
_symmetry_equiv_pos_as_xyz
x,y,z
-x,-y,-z
1/2+x,1/2+y,z
1/2-x,1/2-y,-z
-x,y,1/2-z
x,-y,1/2+z
1/2-x,1/2+y,1/2-z
1/2+x,1/2-y,1/2+z

loop_
_atom_site_aniso_label
_atom_site_aniso_U_11
_atom_site_aniso_U_22
_atom_site_aniso_U_33
_atom_site_aniso_U_12
_atom_site_aniso_U_13
_atom_site_aniso_U_23
_atom_site_aniso_type_symbol
I1 0.0947(2) 0.04643(14) 0.05656(16) 0.0168(2) 0.0947(3) 0.0116(2) I
I2 0.04742(18) 0.04493(18) 0.0615(2) 0.00000 0.0361(3) 0.00000 I
I3 0.0748(3) 0.1941(7) 0.0966(4) -0.1175(8) 0.0744(6) 0.0343(8) I
Fe 0.0343(2) 0.0386(2) 0.0384(2) 0.0068(3) 0.0324(3) 0.0039(4) Fe
C11 0.0483(18) 0.0417(18) 0.054(2) 0.020(3) 0.015(3) 0.017(3) C
C12 0.0390(18) 0.061(2) 0.085(3) 0.026(3) 0.017(4) -0.014(5) C
C13 0.0459(19) 0.057(2) 0.105(3) -0.001(3) 0.090(4) -0.029(5) C
C14 0.060(2) 0.0457(18) 0.064(2) 0.008(3) 0.088(4) 0.002(3) C
C15 0.0388(15) 0.0370(15) 0.0450(17) 0.013(2) 0.038(3) 0.006(3) C
C1A 0.0436(16) 0.0431(17) 0.0375(16) 0.014(3) 0.038(3) -0.004(3) C
N1A 0.0481(14) 0.0421(14) 0.0411(14) 0.008(2) 0.045(2) -0.004(2) N
C2A 0.078(3) 0.052(2) 0.048(2) 0.007(4) 0.077(4) -0.002(3) C
C3A 0.059(2) 0.0430(18) 0.063(2) 0.026(3) 0.062(4) 0.013(3) C
C4A 0.052(2) 0.059(2) 0.055(2) -0.013(3) 0.045(3) -0.029(4) C
C21 0.0528(19) 0.0465(19) 0.046(2) 0.000(3) 0.020(3) -0.033(3) C
C22 0.074(3) 0.093(3) 0.039(2) 0.036(5) 0.039(4) -0.024(4) C
C23 0.094(3) 0.088(3) 0.057(2) 0.056(5) 0.109(5) 0.045(4) C
C24 0.0457(18) 0.052(2) 0.071(2) 0.010(3) 0.077(3) 0.013(4) C
C25 0.0381(14) 0.0327(14) 0.0407(15) 0.001(2) 0.037(2) -0.007(2) C
C1B 0.0328(14) 0.0332(15) 0.0475(17) 0.002(2) 0.036(3) -0.004(3) C
N1B 0.0462(14) 0.0339(13) 0.0500(16) 0.006(2) 0.040(3) 0.001(2) N
C2B 0.049(2) 0.074(3) 0.102(4) 0.042(4) 0.086(5) 0.052(6) C
C3B 0.110(4) 0.0341(19) 0.079(3) 0.012(4) 0.058(5) -0.021(4) C
C4B 0.066(2) 0.066(3) 0.056(2) 0.026(4) 0.050(4) 0.038(4) C

loop_
_atom_site_label
_atom_site_fract_x
_atom_site_fract_y
_atom_site_fract_z
_atom_site_U_iso_or_equiv
_atom_site_thermal_displace_type
_atom_site_calc_flag
_atom_site_refinement_flags
_atom_site_type_symbol
I1 0.078260(10) 0.56034(2) 0.17568(2) 0.0607(2) Uani . . I
I2 0.00000 0.93826(3) -0.25000 0.0533(2) Uani . S I
I3 0.25000 1.25000 0.00000 0.1219(5) Uani . S I
Fe 0.181826(17) 0.94386(3) 0.14909(3) 0.0370(2) Uani . . Fe
C11 0.20549(14) 0.7859(3) 0.1646(3) 0.053(2) Uani . . C
C12 0.25172(15) 0.8545(4) 0.1972(4) 0.068(3) Uani . . C
C13 0.24575(16) 0.9218(3) 0.1145(4) 0.065(3) Uani . . C
C14 0.19612(15) 0.8954(3) 0.0300(3) 0.050(2) Uani . . C
C15 0.17039(12) 0.8113(3) 0.0607(2) 0.040(2) Uani . . C
C1A 0.11457(13) 0.7637(3) -0.0006(2) 0.041(2) Uani . . C
N1A 0.11271(11) 0.6719(2) -0.0721(2) 0.043(2) Uani . . N
C2A 0.12590(17) 0.7132(3) -0.1553(3) 0.056(3) Uani . . C
C3A 0.15250(16) 0.5842(3) -0.0152(3) 0.053(2) Uani . . C
C4A 0.05591(15) 0.6275(3) -0.1173(3) 0.056(2) Uani . . C
C21 0.18389(14) 1.1028(3) 0.1872(3) 0.053(2) Uani . . C
C22 0.1889(2) 1.0368(4) 0.2698(3) 0.071(3) Uani . . C
C23 0.1430(2) 0.9714(4) 0.2392(3) 0.072(3) Uani . . C
C24 0.10792(14) 0.9945(3) 0.1354(3) 0.051(2) Uani . . C
C25 0.13324(12) 1.0758(2) 0.1023(2) 0.037(2) Uani . . C
C1B 0.11473(11) 1.1195(2) -0.0027(2) 0.038(2) Uani . . C
N1B 0.07657(11) 1.2170(2) -0.0267(2) 0.044(2) Uani . . N
C2B 0.02361(17) 1.1845(4) -0.0284(4) 0.071(3) Uani . . C
C3B 0.1026(2) 1.3058(3) 0.0483(4) 0.079(4) Uani . . C
C4B 0.06593(17) 1.2566(4) -0.1309(3) 0.063(3) Uani . . C
H11 0.199 0.733 0.205 0.051(10) Uiso calc R H
H12 0.282 0.855 0.263 0.096(16) Uiso calc R H
H13 0.271 0.976 0.115 0.083(14) Uiso calc R H
H14 0.182 0.928 -0.036 0.060(12) Uiso calc R H
H1AA 0.102 0.736 0.046 0.042(9) Uiso calc R H
H1AB 0.091 0.820 -0.041 0.073(13) Uiso calc R H
H2AC 0.124 0.655 -0.199 0.053(10) Uiso calc R H
H2AA 0.100 0.767 -0.194 0.084(15) Uiso calc R H
H2AB 0.162 0.744 -0.126 0.066(12) Uiso calc R H
H3AC 0.151 0.528 -0.062 0.050(10) Uiso calc R H
H3AA 0.189 0.613 0.015 0.050(10) Uiso calc R H
H3AB 0.144 0.556 0.036 0.064(12) Uiso calc R H
H4AC 0.053 0.570 -0.163 0.076(14) Uiso calc R H
H4AA 0.048 0.601 -0.064 0.081(14) Uiso calc R H
H4AB 0.031 0.683 -0.154 0.069(13) Uiso calc R H
H21 0.210 1.156 0.188 0.065(12) Uiso calc R H
H22 0.219 1.037 0.336 0.16(3) Uiso calc R H
H23 0.136 0.920 0.281 0.086(15) Uiso calc R H
H24 0.073 0.962 0.095 0.061(12) Uiso calc R H
H1BA 0.146 1.141 -0.011 0.051(10) Uiso calc R H
H1BB 0.096 1.064 -0.050 0.043(9) Uiso calc R H
H2BC 0.001 1.246 -0.043 0.067(12) Uiso calc R H
H2BA 0.007 1.131 -0.079 0.14(3) Uiso calc R H
H2BB 0.030 1.157 0.037 0.061(12) Uiso calc R H
H3BC 0.078 1.365 0.032 0.085(15) Uiso calc R H
H3BA 0.111 1.281 0.115 0.077(15) Uiso calc R H
H3BB 0.136 1.328 0.046 0.14(3) Uiso calc R H
H4BC 0.042 1.317 -0.148 0.070(12) Uiso calc R H
H4BA 0.100 1.277 -0.132 0.065(12) Uiso calc R H
H4BB 0.049 1.201 -0.180 0.088(16) Uiso calc R H

loop_
_atom_type_symbol
_atom_type_scat_dispersion_real
_atom_type_scat_dispersion_imag
_atom_type_scat_source
C 0.002 0.002 'International Tables Vol. IV Table 2.2B'
H 0.000 0.000 'International Tables Vol. IV Table 2.2B'
N 0.004 0.003 'International Tables Vol. IV Table 2.2B'
Fe 0.301 0.845 'International Tables Vol. IV Table 2.2B'
I -0.726 1.812 'International Tables Vol. IV Table 2.2B'

loop_
_geom_angle_atom_site_label_1
_geom_angle_atom_site_label_2
_geom_angle_atom_site_label_3
_geom_angle_site_symmetry_1
_geom_angle
_geom_angle_publ_flag
C11 Fe C12 . 40.63(16) no
C11 Fe C13 . 68.59(17) no
C11 Fe C14 . 69.01(16) no
C11 Fe C15 . 41.13(13) no
C11 Fe C21 . 157.68(14) no
C11 Fe C22 . 122.62(17) no
C11 Fe C23 . 108.41(18) no
C11 Fe C24 . 123.91(15) no
C11 Fe C25 . 159.94(13) no
C12 Fe C13 . 40.6(2) no
C12 Fe C14 . 68.58(18) no
C12 Fe C15 . 68.92(15) no
C12 Fe C21 . 121.24(16) no
C12 Fe C22 . 106.69(18) no
C12 Fe C23 . 122.41(19) no
C12 Fe C24 . 159.22(18) no
C12 Fe C25 . 157.94(16) no
C13 Fe C14 . 40.71(17) no
C13 Fe C15 . 69.08(14) no
C13 Fe C21 . 105.85(16) no
C13 Fe C22 . 121.49(19) no
C13 Fe C23 . 157.3(2) no
C13 Fe C24 . 159.41(18) no
C13 Fe C25 . 122.02(16) no
C14 Fe C15 . 41.36(14) no
C14 Fe C21 . 121.74(16) no
C14 Fe C22 . 157.52(19) no
C14 Fe C23 . 161.15(19) no
C14 Fe C24 . 124.00(15) no
C14 Fe C25 . 107.00(14) no
C15 Fe C21 . 159.07(14) no
C15 Fe C22 . 159.44(18) no
C15 Fe C23 . 124.44(18) no
C15 Fe C24 . 108.51(14) no
C15 Fe C25 . 122.96(12) no
C21 Fe C22 . 40.49(18) no
C21 Fe C23 . 67.92(19) no
C21 Fe C24 . 68.71(15) no
C21 Fe C25 . 41.30(13) no
C22 Fe C23 . 39.8(2) no
C22 Fe C24 . 68.07(17) no
C22 Fe C25 . 68.67(15) no
C23 Fe C24 . 40.85(17) no
C23 Fe C25 . 68.66(15) no
C24 Fe C25 . 40.91(13) no
Fe C11 C12 . 69.8(2) no
Fe C11 C15 . 68.86(18) no
C12 C11 C15 . 108.0(3) no
Fe C12 C11 . 69.6(2) no
Fe C12 C13 . 69.3(2) no
C11 C12 C13 . 108.2(4) no
Fe C13 C12 . 70.1(2) no
Fe C13 C14 . 69.51(19) no
C12 C13 C14 . 108.4(3) no
Fe C14 C13 . 69.8(2) no
Fe C14 C15 . 69.23(18) no
C13 C14 C15 . 108.0(3) no
Fe C15 C11 . 70.01(19) no
Fe C15 C14 . 69.41(19) no
Fe C15 C1A . 121.9(2) no
C11 C15 C14 . 107.4(3) no
C11 C15 C1A . 125.2(3) no
C14 C15 C1A . 127.2(3) no
C15 C1A N1A . 114.8(2) no
C1A N1A C2A . 110.5(3) no
C1A N1A C3A . 111.1(3) no
C1A N1A C4A . 107.0(2) no
C2A N1A C3A . 108.9(3) no
C2A N1A C4A . 109.7(3) no
C3A N1A C4A . 109.6(3) no
Fe C21 C22 . 69.8(2) no
Fe C21 C25 . 68.76(18) no
C22 C21 C25 . 107.4(3) no
Fe C22 C21 . 69.7(2) no
Fe C22 C23 . 70.2(2) no
C21 C22 C23 . 109.0(4) no
Fe C23 C22 . 70.1(2) no
Fe C23 C24 . 69.24(19) no
C22 C23 C24 . 108.4(4) no
Fe C24 C23 . 69.9(2) no
Fe C24 C25 . 69.21(17) no
C23 C24 C25 . 107.7(3) no
Fe C25 C21 . 69.94(19) no
Fe C25 C24 . 69.88(18) no
Fe C25 C1B . 121.1(2) no
C21 C25 C24 . 107.4(3) no
C21 C25 C1B . 124.7(3) no
C24 C25 C1B . 127.7(3) no
C25 C1B N1B . 114.4(3) no
C1B N1B C2B . 110.3(3) no
C1B N1B C3B . 110.8(3) no
C1B N1B C4B . 107.5(3) no
C2B N1B C3B . 111.0(4) no
C2B N1B C4B . 108.4(3) no
C3B N1B C4B . 108.8(3) no
I1 H1AA C1A . 156.0 no
I1 H2AC C2A 6_564 155.8 no
I1 H4AC C4A 6_564 157.1 no
I1 H3BC C3B 1_565 128.7 no
I1 H3AB C3A . 152.6 no
I1 H2BC C3B 2_575 158.0 no
I1 H4AA C4A . 151.9 no
I1 H4BA C4B 6_574 111.0 no
I2 H2AA C2A . 157.8 no
I2 H1AB C1A . 156.7 no
I2 H1BB C1B . 160.0 no
I3 H1BA C1B . 166.2 no

loop_
_geom_bond_atom_site_label_1
_geom_bond_atom_site_label_2
_geom_bond_distance
_geom_bond_publ_flag
Fe C11 2.034(3) yes
Fe C12 2.036(4) yes
Fe C13 2.025(4) yes
Fe C14 2.022(3) yes
Fe C15 2.019(3) yes
Fe C21 2.034(4) yes
Fe C22 2.034(4) yes
Fe C23 2.036(4) yes
Fe C24 2.027(3) yes
Fe C25 2.018(3) yes
C11 C12 1.413(6) yes
C11 C15 1.424(5) yes
C12 C13 1.410(7) yes
C13 C14 1.408(6) yes
C14 C15 1.427(5) yes
C15 C1A 1.502(4) yes
C1A N1A 1.524(4) yes
N1A C2A 1.493(4) yes
N1A C3A 1.496(4) yes
N1A C4A 1.491(4) yes
C21 C22 1.408(6) yes
C21 C25 1.429(4) yes
C22 C23 1.384(8) yes
C23 C24 1.417(6) yes
C24 C25 1.414(5) yes
C25 C1B 1.483(4) yes
C1B N1B 1.526(4) yes
N1B C2B 1.482(5) yes
N1B C3B 1.488(5) yes
N1B C4B 1.494(5) yes

loop_
_geom_contact_atom_site_label_1
_geom_contact_atom_site_label_2
_geom_contact_distance
_geom_contact_site_symmetry_2
_geom_contact_publ_flag
I1 H1AA 3.118 . no
I1 H2AC 3.156 6_565 no
I1 H4AC 3.157 6_565 no
I1 H3BC 3.181 1_545 no
I1 H3AB 3.223 . no
I1 H2BC 3.224 2_575 no
I1 H4AA 3.250 . no
I1 H4BA 3.286 6_575 no
I2 H2AA 3.250 . no
I2 H2AA 3.250 5_554 no
I2 H1AB 3.306 . no
I2 H1AB 3.306 5_554 no
I2 H1BB 3.318 . no
I2 H1BB 3.318 5_554 no
I3 H1BA 3.066 . no
I3 H1BA 3.066 4_575 no
I1 C1A 4.005(3) . yes
I1 C2A 4.041(4) 6_565 yes
I1 C3A 4.090(4) . yes
I1 C4A 4.113(4) . yes
I1 C4A 4.082(4) 2_565 yes
I1 C4A 4.049(4) 6_565 yes
I1 C2B 4.120(4) 2_575 yes
I1 C3B 3.848(4) 1_545 yes
I1 C4B 3.733(4) 6_575 yes
I2 C1A 4.195(3) . yes
I2 C1A 4.195(3) 5_554 yes
I2 C2A 4.145(4) . yes
I2 C2A 4.145(4) 5_554 yes
I2 C4A 4.264(4) . yes
I2 C4A 4.264(4) 5_554 yes
I2 C23 4.108(4) 2_575 yes
I2 C23 4.108(4) 6_574 yes
I2 C24 4.038(3) 2_575 yes
I2 C24 4.038(3) 6_574 yes
I2 C1B 4.223(3) . yes
I2 C1B 4.223(3) 5_554 yes
I2 C2B 4.268(6) . yes
I2 C2B 4.268(6) 5_554 yes
I3 C21 4.265(4) . yes
I3 C21 4.265(4) 4_575 yes
I3 C1B 3.995(3) . yes
I3 C1B 3.995(3) 4_575 yes

loop_
_geom_torsion_atom_site_label_1
_geom_torsion_atom_site_label_2
_geom_torsion_atom_site_label_3
_geom_torsion_atom_site_label_4
_geom_torsion
_geom_torsion_publ_flag
C12 Fe C11 C15 -119.7(2) no
C13 Fe C11 C12 37.4(2) no
C13 Fe C11 C15 -82.3(2) no
C14 Fe C11 C12 81.2(2) no
C14 Fe C11 C15 -38.5(2) no
C15 Fe C11 C12 119.7(2) no
C21 Fe C11 C12 -42.1(2) no
C21 Fe C11 C15 -161.8(3) no
C22 Fe C11 C12 -77.2(2) no
C22 Fe C11 C15 163.2(3) no
C23 Fe C11 C12 -118.7(3) no
C23 Fe C11 C15 121.7(2) no
C24 Fe C11 C12 -161.2(3) no
C24 Fe C11 C15 79.1(2) no
C25 Fe C11 C12 163.3(3) no
C25 Fe C11 C15 43.6(2) no
C11 Fe C12 C13 119.8(3) no
C13 Fe C12 C11 -119.8(3) no
C14 Fe C12 C11 -82.3(2) no
C14 Fe C12 C13 37.5(2) no
C15 Fe C12 C11 -37.8(2) no
C15 Fe C12 C13 82.0(2) no
C21 Fe C12 C11 162.7(3) no
C21 Fe C12 C13 -77.5(2) no
C22 Fe C12 C11 121.0(3) no
C22 Fe C12 C13 -119.2(3) no
C23 Fe C12 C11 80.5(2) no
C23 Fe C12 C13 -159.7(3) no
C24 Fe C12 C11 49.0(2) no
C24 Fe C12 C13 168.8(3) no
C25 Fe C12 C11 -164.8(3) no
C25 Fe C12 C13 -44.9(2) no
C11 Fe C13 C12 -37.4(2) no
C11 Fe C13 C14 82.3(2) no
C12 Fe C13 C14 119.6(3) no
C14 Fe C13 C12 -119.6(3) no
C15 Fe C13 C12 -81.6(2) no
C15 Fe C13 C14 38.0(2) no
C21 Fe C13 C12 119.8(3) no
C21 Fe C13 C14 -120.6(3) no
C22 Fe C13 C12 78.7(3) no
C22 Fe C13 C14 -161.7(3) no
C23 Fe C13 C12 49.3(2) no
C23 Fe C13 C14 168.9(3) no
C24 Fe C13 C12 -168.7(3) no
C24 Fe C13 C14 -49.1(2) no
C25 Fe C13 C12 161.8(3) no
C25 Fe C13 C14 -78.6(2) no
C11 Fe C14 C13 -81.2(2) no
C11 Fe C14 C15 38.3(2) no
C12 Fe C14 C13 -37.4(2) no
C12 Fe C14 C15 82.0(2) no
C13 Fe C14 C15 119.5(2) no
C15 Fe C14 C13 -119.5(3) no
C21 Fe C14 C13 76.9(2) no
C21 Fe C14 C15 -163.6(3) no
C22 Fe C14 C13 44.5(2) no
C22 Fe C14 C15 163.9(3) no
C23 Fe C14 C13 -166.7(3) no
C23 Fe C14 C15 -47.3(2) no
C24 Fe C14 C13 161.3(3) no
C24 Fe C14 C15 -79.2(2) no
C25 Fe C14 C13 119.6(3) no
C25 Fe C14 C15 -120.9(2) no
C11 Fe C15 C14 -118.4(2) no
C11 Fe C15 C1A 119.8(2) no
C12 Fe C15 C11 37.3(2) no
C12 Fe C15 C14 -81.1(2) no
C12 Fe C15 C1A 157.1(2) no
C13 Fe C15 C11 81.0(2) no
C13 Fe C15 C14 -37.4(2) no
C13 Fe C15 C1A -159.2(2) no
C14 Fe C15 C11 118.4(2) no
C14 Fe C15 C1A -121.8(2) no
C21 Fe C15 C11 160.6(2) no
C21 Fe C15 C14 42.1(2) no
C21 Fe C15 C1A -79.7(2) no
C22 Fe C15 C11 -44.0(2) no
C22 Fe C15 C14 -162.4(3) no
C22 Fe C15 C1A 75.8(2) no
C23 Fe C15 C11 -78.3(2) no
C23 Fe C15 C14 163.3(3) no
C23 Fe C15 C1A 41.5(2) no
C24 Fe C15 C11 -120.7(2) no
C24 Fe C15 C14 120.8(2) no
C24 Fe C15 C1A -1.00(10) no
C25 Fe C15 C11 -163.6(2) no
C25 Fe C15 C14 77.9(2) no
C25 Fe C15 C1A -43.90(10) no
C11 Fe C21 C22 -48.2(2) no
C11 Fe C21 C25 -167.1(3) no
C12 Fe C21 C22 -78.9(2) no
C12 Fe C21 C25 162.2(3) no
C13 Fe C21 C22 -120.2(3) no
C13 Fe C21 C25 120.8(2) no
C14 Fe C21 C22 -161.6(3) no
C14 Fe C21 C25 79.5(2) no
C15 Fe C21 C22 167.0(3) no
C15 Fe C21 C25 48.0(2) no
C22 Fe C21 C25 -119.0(2) no
C23 Fe C21 C22 36.6(2) no
C23 Fe C21 C25 -82.3(2) no
C24 Fe C21 C22 80.7(2) no
C24 Fe C21 C25 -38.2(2) no
C25 Fe C21 C22 119.0(3) no
C11 Fe C22 C21 160.4(3) no
C11 Fe C22 C23 -79.4(3) no
C12 Fe C22 C21 118.9(3) no
C12 Fe C22 C23 -121.0(3) no
C13 Fe C22 C21 77.1(2) no
C13 Fe C22 C23 -162.8(4) no
C14 Fe C22 C21 44.7(2) no
C14 Fe C22 C23 164.8(4) no
C15 Fe C22 C21 -166.8(3) no
C15 Fe C22 C23 -46.6(2) no
C21 Fe C22 C23 120.2(3) no
C23 Fe C22 C21 -120.2(3) no
C24 Fe C22 C21 -82.5(2) no
C24 Fe C22 C23 37.7(2) no
C25 Fe C22 C21 -38.3(2) no
C25 Fe C22 C23 81.9(3) no
C11 Fe C23 C22 119.2(3) no
C11 Fe C23 C24 -120.9(3) no
C12 Fe C23 C22 76.6(3) no
C12 Fe C23 C24 -163.5(3) no
C13 Fe C23 C22 40.8(2) no
C13 Fe C23 C24 160.7(3) no
C14 Fe C23 C22 -162.0(4) no
C14 Fe C23 C24 -42.1(2) no
C15 Fe C23 C22 162.0(4) no
C15 Fe C23 C24 -78.2(2) no
C21 Fe C23 C22 -37.3(2) no
C21 Fe C23 C24 82.5(3) no
C22 Fe C23 C24 119.8(3) no
C24 Fe C23 C22 -119.8(3) no
C25 Fe C23 C22 -81.9(3) no
C25 Fe C23 C24 37.9(2) no
C11 Fe C24 C23 78.7(2) no
C11 Fe C24 C25 -162.3(3) no
C12 Fe C24 C23 42.4(2) no
C12 Fe C24 C25 161.4(3) no
C13 Fe C24 C23 -158.7(3) no
C13 Fe C24 C25 -39.7(2) no
C14 Fe C24 C23 164.8(3) no
C14 Fe C24 C25 -76.1(2) no
C15 Fe C24 C23 121.6(3) no
C15 Fe C24 C25 -119.3(2) no
C21 Fe C24 C23 -80.4(2) no
C21 Fe C24 C25 38.6(2) no
C22 Fe C24 C23 -36.7(2) no
C22 Fe C24 C25 82.3(2) no
C23 Fe C24 C25 119.0(2) no
C25 Fe C24 C23 -119.0(3) no
C11 Fe C25 C21 165.7(2) no
C11 Fe C25 C24 47.5(2) no
C11 Fe C25 C1B -75.1(2) no
C12 Fe C25 C21 -44.2(2) no
C12 Fe C25 C24 -162.5(2) no
C12 Fe C25 C1B 74.9(2) no
C13 Fe C25 C21 -77.1(2) no
C13 Fe C25 C24 164.6(2) no
C13 Fe C25 C1B 42.1(2) no
C14 Fe C25 C21 -119.0(2) no
C14 Fe C25 C24 122.7(2) no
C14 Fe C25 C1B 0.10(10) no
C15 Fe C25 C21 -161.5(2) no
C15 Fe C25 C24 80.2(2) no
C15 Fe C25 C1B -42.40(10) no
C21 Fe C25 C24 -118.3(2) no
C21 Fe C25 C1B 119.1(2) no
C22 Fe C25 C21 37.6(2) no
C22 Fe C25 C24 -80.7(2) no
C22 Fe C25 C1B 156.7(2) no
C23 Fe C25 C21 80.4(2) no
C23 Fe C25 C24 -37.9(2) no
C23 Fe C25 C1B -160.5(2) no
C24 Fe C25 C21 118.3(2) no
C24 Fe C25 C1B -122.6(2) no
Fe C11 C12 C13 -58.7(2) no
C15 C11 C12 Fe 58.4(2) no
C15 C11 C12 C13 -0.3(2) no
Fe C11 C15 C14 59.6(2) no
Fe C11 C15 C1A -115.6(3) no
C12 C11 C15 Fe -59.0(2) no
C12 C11 C15 C14 0.6(2) no
C12 C11 C15 C1A -174.6(4) no
Fe C12 C13 C14 -59.1(2) no
C11 C12 C13 Fe 58.9(2) no
C11 C12 C13 C14 -0.2(2) no
Fe C13 C14 C15 -58.9(2) no
C12 C13 C14 Fe 59.5(2) no
C12 C13 C14 C15 0.6(2) no
Fe C14 C15 C11 -60.0(2) no
Fe C14 C15 C1A 115.1(3) no
C13 C14 C15 Fe 59.2(2) no
C13 C14 C15 C11 -0.8(2) no
C13 C14 C15 C1A 174.3(4) no
Fe C15 C1A N1A 173.3(3) no
C11 C15 C1A N1A -99.7(3) no
C14 C15 C1A N1A 86.0(3) no
C15 C1A N1A C2A -66.6(2) no
C15 C1A N1A C3A 54.3(2) no
C15 C1A N1A C4A 174.0(3) no
Fe C21 C22 C23 -59.4(3) no
C25 C21 C22 Fe 58.7(2) no
C25 C21 C22 C23 -0.7(2) no
Fe C21 C25 C24 60.1(2) no
Fe C21 C25 C1B -114.6(3) no
C22 C21 C25 Fe -59.3(2) no
C22 C21 C25 C24 0.8(2) no
C22 C21 C25 C1B -174.0(4) no
Fe C22 C23 C24 -58.8(2) no
C21 C22 C23 Fe 59.1(2) no
C21 C22 C23 C24 0.3(2) no
Fe C23 C24 C25 -59.1(2) no
C22 C23 C24 Fe 59.3(3) no
C22 C23 C24 C25 0.2(2) no
Fe C24 C25 C21 -60.1(2) no
Fe C24 C25 C1B 114.4(3) no
C23 C24 C25 Fe 59.6(2) no
C23 C24 C25 C21 -0.6(2) no
C23 C24 C25 C1B 173.9(4) no
Fe C25 C1B N1B 177.9(3) no
C21 C25 C1B N1B -96.1(3) no
C24 C25 C1B N1B 90.3(3) no
C25 C1B N1B C2B -67.0(2) no
C25 C1B N1B C3B 56.3(2) no
C25 C1B N1B C4B 175.1(3) no
